data_7239530
loop_
_publ_author_name
'Qian, Jinjie'
'Jiang, Feilong'
'Yuan, Daqiang'
'Li, Xingjun'
'Zhang, Linjie'
'Su, Kongzhao'
'Hong, Maochun'

_publ_section_title
;
 Increase in pore size and gas uptake capacity in indium-organic framework
 materials
;
_journal_issue 32
_journal_name_full 'Journal of Materials Chemistry A'
_journal_page_first 9075
_journal_paper_doi 10.1039/c3ta11548h
_journal_volume 1
_journal_year 2013
_chemical_formula_sum 'C8 H3 In0.5 O4'
_chemical_formula_weight 220.51
_space_group_IT_number 96
_space_group_name_Hall 'P 4nw 2abw'
_space_group_name_H-M_alt 'P 43 21 2'
_symmetry_cell_setting tetragonal
_symmetry_space_group_name_H-M 'P 43 21 2'
_atom_sites_solution_hydrogens geom
_atom_sites_solution_primary direct
_atom_sites_solution_secondary difmap
_audit_creation_method SHELXL-97
_cell_angle_alpha 90.00
_cell_angle_beta 90.00
_cell_angle_gamma 90.00
_cell_formula_units_Z 8
_cell_length_a 17.9218(8)
_cell_length_b 17.9218(8)
_cell_length_c 11.2184(8)
_cell_measurement_reflns_used 10824
_cell_measurement_temperature 173(2)
_cell_measurement_theta_max 27.4662
_cell_measurement_theta_min 2.1418
_cell_volume 3603.2(3)
_computing_cell_refinement 'Bruker XSCANS'
_computing_data_collection 'Bruker XSCANS'
_computing_data_reduction 'Bruker SHELXTL'
_computing_molecular_graphics 'Bruker SHELXTL'
_computing_publication_material 'Bruker SHELXTL'
_computing_structure_refinement 'SHELXL-97 (Sheldrick, 1997)'
_computing_structure_solution 'SHELXS-97 (Sheldrick, 1990)'
_diffrn_ambient_temperature 173(2)
_diffrn_measured_fraction_theta_full 0.980
_diffrn_measured_fraction_theta_max 0.980
_diffrn_measurement_device_type 'Rigaku Mercury CCD area-detector'
_diffrn_measurement_method '\w scans'
_diffrn_radiation_monochromator graphite
_diffrn_radiation_source 'fine-focus sealed tube'
_diffrn_radiation_type MoK\a
_diffrn_radiation_wavelength 0.71073
_diffrn_reflns_av_R_equivalents 0.0343
_diffrn_reflns_av_sigmaI/netI 0.0191
_diffrn_reflns_limit_h_max 23
_diffrn_reflns_limit_h_min -23
_diffrn_reflns_limit_k_max 23
_diffrn_reflns_limit_k_min -23
_diffrn_reflns_limit_l_max 14
_diffrn_reflns_limit_l_min -14
_diffrn_reflns_number 33264
_diffrn_reflns_theta_full 27.47
_diffrn_reflns_theta_max 27.47
_diffrn_reflns_theta_min 4.10
_exptl_absorpt_coefficient_mu 0.675
_exptl_absorpt_correction_T_max 0.9056
_exptl_absorpt_correction_T_min 0.8494
_exptl_absorpt_correction_type multi-scan
_exptl_absorpt_process_details '(CrystalClear; Rigaku, 2000)'
_exptl_crystal_colour colorless
_exptl_crystal_density_diffrn 0.813
_exptl_crystal_density_meas ?
_exptl_crystal_density_method 'not measured'
_exptl_crystal_description block
_exptl_crystal_F_000 860
_exptl_crystal_size_max 0.25
_exptl_crystal_size_mid 0.20
_exptl_crystal_size_min 0.15
_platon_squeeze_details
;
;
_refine_diff_density_max 0.197
_refine_diff_density_min -0.424
_refine_diff_density_rms 0.048
_refine_ls_abs_structure_details 'Flack H D (1983), Acta Cryst. A39, 876-881'
_refine_ls_abs_structure_Flack 0.00(2)
_refine_ls_extinction_method none
_refine_ls_goodness_of_fit_ref 1.133
_refine_ls_hydrogen_treatment constr
_refine_ls_matrix_type full
_refine_ls_number_parameters 114
_refine_ls_number_reflns 4074
_refine_ls_number_restraints 0
_refine_ls_restrained_S_all 1.133
_refine_ls_R_factor_all 0.0235
_refine_ls_R_factor_gt 0.0228
_refine_ls_shift/su_max 0.001
_refine_ls_shift/su_mean 0.000
_refine_ls_structure_factor_coef Fsqd
_refine_ls_weighting_details 'calc w=1/[\s^2^(Fo^2^)+(0.0425P)^2^+0.0546P] where P=(Fo^2^+2Fc^2^)/3'
_refine_ls_weighting_scheme calc
_refine_ls_wR_factor_gt 0.0663
_refine_ls_wR_factor_ref 0.0665
_reflns_number_gt 3952
_reflns_number_total 4074
_reflns_threshold_expression >2sigma(I)
_cod_data_source_file c3ta11548h.txt
_cod_data_source_block c:InOF-2
_cod_depositor_comments
;
The following automatic conversions were performed:

data item '_exptl_absorpt_correction_type' value 'Multi-scan' was
changed to 'multi-scan' in accordance with the
/home/saulius/struct/COD-crude-data/automatic-downloads/DataCite-retrospective/RSC/depositions/lib/dictionaries/cif_core.dic
dictionary named 'cif_core.dic' version 2.4.2 last updated on
2011-04-26.

data item '_symmetry_cell_setting' value 'Tetragonal' was changed to
'tetragonal' in accordance with the
/home/saulius/struct/COD-crude-data/automatic-downloads/DataCite-retrospective/RSC/depositions/lib/dictionaries/cif_core.dic
dictionary named 'cif_core.dic' version 2.4.2 last updated on
2011-04-26.

data item '_exptl_crystal_density_meas' value 'not measured' was
changed to '?' -- the value is perceived as not measured.

Automatic conversion script
Id: cif_fix_values 6909 2019-04-08 15:41:33Z antanas 
;
_cod_original_sg_symbol_H-M P4(3)2(1)2
_cod_original_formula_sum 'C8 H3 In0.50 O4'
_cod_database_code 7239530

loop_
_symmetry_equiv_pos_as_xyz
'x, y, z'
'-y+1/2, x+1/2, z+3/4'
'-x, -y, z+1/2'
'y+1/2, -x+1/2, z+1/4'
'x+1/2, -y+1/2, -z+1/4'
'-x+1/2, y+1/2, -z+3/4'
'y, x, -z'
'-y, -x, -z+1/2'

loop_
_atom_site_label
_atom_site_type_symbol
_atom_site_fract_x
_atom_site_fract_y
_atom_site_fract_z
_atom_site_U_iso_or_equiv
_atom_site_adp_type
_atom_site_occupancy
_atom_site_symmetry_multiplicity
_atom_site_calc_flag
_atom_site_refinement_flags
In1 In 0.816007(7) 0.183993(7) -0.2500 0.03037(7) Uani 1 2 d S
O4 O 0.66143(11) 0.58042(9) 0.11003(16) 0.0508(4) Uani 1 1 d .
O1 O 0.76256(10) 0.21111(9) -0.07217(14) 0.0470(4) Uani 1 1 d .
O3 O 0.72273(11) 0.56639(9) -0.05811(16) 0.0501(4) Uani 1 1 d .
C8 C 0.69402(12) 0.53900(11) 0.0364(2) 0.0386(5) Uani 1 1 d .
O2 O 0.80202(11) 0.30486(9) -0.18056(15) 0.0513(4) Uani 1 1 d .
C1 C 0.67651(11) 0.35260(11) 0.19283(18) 0.0370(4) Uani 1 1 d .
C7 C 0.77022(12) 0.28051(13) -0.0875(2) 0.0401(5) Uani 1 1 d .
C5 C 0.69934(12) 0.45697(11) 0.0599(2) 0.0385(5) Uani 1 1 d .
C6 C 0.73884(11) 0.33323(11) 0.0037(2) 0.0385(4) Uani 1 1 d .
C4 C 0.73295(13) 0.40989(11) -0.02141(18) 0.0389(5) Uani 1 1 d .
H4 H 0.7521 0.4292 -0.0941 0.047 Uiso 1 1 calc R
C3 C 0.66999(12) 0.42839(12) 0.1657(2) 0.0402(5) Uani 1 1 d .
H3 H 0.6453 0.4608 0.2198 0.048 Uiso 1 1 calc R
C2 C 0.71028(13) 0.30528(12) 0.11035(19) 0.0411(5) Uani 1 1 d .
H2 H 0.7139 0.2534 0.1269 0.049 Uiso 1 1 calc R

loop_
_atom_site_aniso_label
_atom_site_aniso_U_11
_atom_site_aniso_U_22
_atom_site_aniso_U_33
_atom_site_aniso_U_23
_atom_site_aniso_U_13
_atom_site_aniso_U_12
In1 0.03080(7) 0.03080(7) 0.02949(10) 0.00257(5) 0.00257(5) 0.00210(6)
O4 0.0687(12) 0.0378(8) 0.0459(9) 0.0004(7) 0.0122(8) 0.0051(7)
O1 0.0630(10) 0.0364(8) 0.0416(9) -0.0017(6) 0.0097(7) 0.0075(7)
O3 0.0654(11) 0.0353(8) 0.0495(9) 0.0049(7) 0.0151(8) 0.0023(7)
C8 0.0444(12) 0.0308(10) 0.0407(11) 0.0026(8) 0.0013(9) 0.0021(8)
O2 0.0710(12) 0.0409(9) 0.0418(9) 0.0009(7) 0.0217(8) 0.0075(7)
C1 0.0388(11) 0.0414(11) 0.0309(10) 0.0057(8) 0.0038(8) 0.0044(8)
C7 0.0405(11) 0.0427(12) 0.0370(11) -0.0006(9) 0.0018(9) 0.0082(9)
C5 0.0481(13) 0.0309(10) 0.0364(11) 0.0041(8) 0.0039(9) 0.0007(8)
C6 0.0435(10) 0.0393(10) 0.0326(10) 0.0026(9) 0.0042(10) 0.0030(7)
C4 0.0504(12) 0.0355(10) 0.0308(12) 0.0002(8) 0.0067(9) -0.0024(8)
C3 0.0446(12) 0.0400(11) 0.0359(11) -0.0024(8) 0.0041(9) 0.0049(8)
C2 0.0489(12) 0.0359(12) 0.0386(11) 0.0017(8) 0.0023(9) 0.0098(9)

loop_
_atom_type_symbol
_atom_type_description
_atom_type_scat_dispersion_real
_atom_type_scat_dispersion_imag
_atom_type_scat_source
C C 0.0033 0.0016 'International Tables Vol C Tables 4.2.6.8 and 6.1.1.4'
H H 0.0000 0.0000 'International Tables Vol C Tables 4.2.6.8 and 6.1.1.4'
O O 0.0106 0.0060 'International Tables Vol C Tables 4.2.6.8 and 6.1.1.4'
In In -0.7276 1.3100 'International Tables Vol C Tables 4.2.6.8 and 6.1.1.4'

loop_
_geom_angle_atom_site_label_1
_geom_angle_atom_site_label_2
_geom_angle_atom_site_label_3
_geom_angle
_geom_angle_site_symmetry_1
_geom_angle_site_symmetry_3
O4 In1 O4 90.25(10) 2_644 6_644
O4 In1 O1 136.96(6) 2_644 8_664
O4 In1 O1 84.54(6) 6_644 8_664
O4 In1 O1 84.54(6) 2_644 .
O4 In1 O1 136.96(6) 6_644 .
O1 In1 O1 126.44(8) 8_664 .
O4 In1 O3 57.35(6) 2_644 2_644
O4 In1 O3 85.97(7) 6_644 2_644
O1 In1 O3 79.65(6) 8_664 2_644
O1 In1 O3 124.68(6) . 2_644
O4 In1 O3 85.97(7) 2_644 6_644
O4 In1 O3 57.35(6) 6_644 6_644
O1 In1 O3 124.68(6) 8_664 6_644
O1 In1 O3 79.65(6) . 6_644
O3 In1 O3 128.79(9) 2_644 6_644
O4 In1 O2 165.71(6) 2_644 8_664
O4 In1 O2 94.15(7) 6_644 8_664
O1 In1 O2 57.14(5) 8_664 8_664
O1 In1 O2 82.96(6) . 8_664
O3 In1 O2 136.49(5) 2_644 8_664
O3 In1 O2 84.99(6) 6_644 8_664
O4 In1 O2 94.15(7) 2_644 .
O4 In1 O2 165.71(6) 6_644 .
O1 In1 O2 82.96(6) 8_664 .
O1 In1 O2 57.14(5) . .
O3 In1 O2 84.99(6) 2_644 .
O3 In1 O2 136.49(5) 6_644 .
O2 In1 O2 84.87(10) 8_664 .
O4 In1 C8 28.38(6) 2_644 2_644
O4 In1 C8 87.96(7) 6_644 2_644
O1 In1 C8 108.61(6) 8_664 2_644
O1 In1 C8 105.40(6) . 2_644
O3 In1 C8 28.97(6) 2_644 2_644
O3 In1 C8 108.32(7) 6_644 2_644
O2 In1 C8 165.18(6) 8_664 2_644
O2 In1 C8 89.47(7) . 2_644
O4 In1 C8 87.96(7) 2_644 6_644
O4 In1 C8 28.38(6) 6_644 6_644
O1 In1 C8 105.40(6) 8_664 6_644
O1 In1 C8 108.61(6) . 6_644
O3 In1 C8 108.32(7) 2_644 6_644
O3 In1 C8 28.97(6) 6_644 6_644
O2 In1 C8 89.47(7) 8_664 6_644
O2 In1 C8 165.18(6) . 6_644
C8 In1 C8 99.11(10) 2_644 6_644
O4 In1 C7 165.29(7) 2_644 8_664
O4 In1 C7 89.74(7) 6_644 8_664
O1 In1 C7 28.51(6) 8_664 8_664
O1 In1 C7 105.31(7) . 8_664
O3 In1 C7 107.99(7) 2_644 8_664
O3 In1 C7 106.31(7) 6_644 8_664
O2 In1 C7 28.64(6) 8_664 8_664
O2 In1 C7 82.57(7) . 8_664
C8 In1 C7 136.94(7) 2_644 8_664
C8 In1 C7 98.89(7) 6_644 8_664
O4 In1 C7 89.74(7) 2_644 .
O4 In1 C7 165.29(7) 6_644 .
O1 In1 C7 105.31(7) 8_664 .
O1 In1 C7 28.51(6) . .
O3 In1 C7 106.31(7) 2_644 .
O3 In1 C7 107.99(7) 6_644 .
O2 In1 C7 82.57(7) 8_664 .
O2 In1 C7 28.64(6) . .
C8 In1 C7 98.89(7) 2_644 .
C8 In1 C7 136.94(7) 6_644 .
C7 In1 C7 93.97(9) 8_664 .
C8 O4 In1 92.47(13) . 4_565
C7 O1 In1 92.60(13) . .
C8 O3 In1 89.73(13) . 4_565
O4 C8 O3 120.45(19) . .
O4 C8 C5 119.69(19) . .
O3 C8 C5 119.86(19) . .
O4 C8 In1 59.15(11) . 4_565
O3 C8 In1 61.30(11) . 4_565
C5 C8 In1 178.77(16) . 4_565
C7 O2 In1 90.21(13) . .
C2 C1 C3 118.90(19) . .
C2 C1 C1 120.94(16) . 8_665
C3 C1 C1 120.16(16) . 8_665
O1 C7 O2 120.0(2) . .
O1 C7 C6 119.1(2) . .
O2 C7 C6 120.9(2) . .
O1 C7 In1 58.89(11) . .
O2 C7 In1 61.16(11) . .
C6 C7 In1 176.03(16) . .
C4 C5 C3 120.13(19) . .
C4 C5 C8 120.80(19) . .
C3 C5 C8 119.07(19) . .
C2 C6 C4 119.70(19) . .
C2 C6 C7 119.75(18) . .
C4 C6 C7 120.4(2) . .
C5 C4 C6 119.81(19) . .
C5 C3 C1 120.71(19) . .
C1 C2 C6 120.70(19) . .

loop_
_geom_bond_atom_site_label_1
_geom_bond_atom_site_label_2
_geom_bond_distance
_geom_bond_site_symmetry_2
In1 O4 2.2656(17) 2_644
In1 O4 2.2656(17) 6_644
In1 O1 2.2657(15) 8_664
In1 O1 2.2657(15) .
In1 O3 2.3128(16) 2_644
In1 O3 2.3128(16) 6_644
In1 O2 2.3156(16) 8_664
In1 O2 2.3156(16) .
In1 C8 2.637(2) 2_644
In1 C8 2.637(2) 6_644
In1 C7 2.644(2) 8_664
In1 C7 2.644(2) .
O4 C8 1.255(3) .
O4 In1 2.2656(17) 4_565
O1 C7 1.263(3) .
O3 C8 1.277(3) .
O3 In1 2.3128(16) 4_565
C8 C5 1.497(3) .
C8 In1 2.637(2) 4_565
O2 C7 1.267(3) .
C1 C2 1.393(3) .
C1 C3 1.397(3) .
C1 C1 1.480(4) 8_665
C7 C6 1.502(3) .
C5 C4 1.381(3) .
C5 C3 1.396(3) .
C6 C2 1.394(3) .
C6 C4 1.407(3) .

loop_
_platon_squeeze_void_nr
_platon_squeeze_void_average_x
_platon_squeeze_void_average_y
_platon_squeeze_void_average_z
_platon_squeeze_void_volume
_platon_squeeze_void_count_electrons
_platon_squeeze_void_content
1 -0.014 -0.046 -0.022 2424 1513 ' '
